data_4126694
loop_
_publ_author_name
'He, Yan-Ping'
'Yuan, Lv-Bing'
'Chen, Guang-Hui'
'Lin, Qi-Pu'
'Wang, Fei'
'Zhang, Lei'
'Zhang, Jian'

_publ_section_title
;
 Water Soluble and Ultra-Stable Ti4L6 Tetrahedron with Coordination
 Assembly Function.
;
_journal_name_full 'Journal of the American Chemical Society'
_journal_paper_doi 10.1021/jacs.7b09463
_journal_year 2017
_chemical_formula_sum 'C147 H100.5 Cl N4.5 O36 Zr4'
_chemical_formula_weight 2906.14
_chemical_name_systematic
;
 ?
;
_space_group_crystal_system cubic
_space_group_IT_number 197
_space_group_name_Hall 'I 2 2 3'
_space_group_name_H-M_alt 'I 2 3'
_symmetry_space_group_name_Hall 'I 2 2 3'
_symmetry_space_group_name_H-M 'I 2 3'
_atom_sites_solution_hydrogens geom
_atom_sites_solution_primary direct
_atom_sites_solution_secondary difmap
_audit_creation_method SHELXL-2014
_cell_angle_alpha 90
_cell_angle_beta 90
_cell_angle_gamma 90
_cell_formula_units_Z 8
_cell_length_a 33.97003(8)
_cell_length_b 33.97003(8)
_cell_length_c 33.97003(8)
_cell_measurement_reflns_used 43198
_cell_measurement_temperature 273(2)
_cell_measurement_theta_max 70.3470
_cell_measurement_theta_min 3.6440
_cell_volume 39200.16(16)
_computing_cell_refinement 'CrysAlisPro 1.171.38.43f (Rigaku OD, 2015)'
_computing_data_collection 'CrysAlisPro 1.171.38.43f (Rigaku OD, 2015)'
_computing_data_reduction 'CrysAlisPro 1.171.38.43f (Rigaku OD, 2015)'
_computing_molecular_graphics 'Bruker SHELXTL'
_computing_publication_material 'Bruker SHELXTL'
_computing_structure_refinement 'SHELXL-2014 (Sheldrick, 2014)'
_computing_structure_solution 'SHELXL-2014 (Sheldrick, 2014)'
_diffrn_ambient_temperature 273(2)
_diffrn_detector_area_resol_mean 10.5594
_diffrn_measured_fraction_theta_full 1.000
_diffrn_measured_fraction_theta_max 0.997
_diffrn_measurement_device_type 'SuperNova, Dual, Cu at zero, Atlas'
_diffrn_measurement_method none
_diffrn_radiation_type CuK\a
_diffrn_radiation_wavelength 1.54178
_diffrn_reflns_av_R_equivalents 0.0478
_diffrn_reflns_av_unetI/netI 0.0209
_diffrn_reflns_Laue_measured_fraction_full 1.000
_diffrn_reflns_Laue_measured_fraction_max 0.997
_diffrn_reflns_limit_h_max 40
_diffrn_reflns_limit_h_min -41
_diffrn_reflns_limit_k_max 39
_diffrn_reflns_limit_k_min -41
_diffrn_reflns_limit_l_max 24
_diffrn_reflns_limit_l_min -41
_diffrn_reflns_number 113055
_diffrn_reflns_point_group_measured_fraction_full 1.000
_diffrn_reflns_point_group_measured_fraction_max 0.994
_diffrn_reflns_theta_full 67.679
_diffrn_reflns_theta_max 70.810
_diffrn_reflns_theta_min 3.680
_diffrn_source 'micro-focus sealed X-ray tube'
_diffrn_standards_interval_count none
_diffrn_standards_interval_time none
_diffrn_standards_number none
_exptl_absorpt_coefficient_mu 2.295
_exptl_absorpt_correction_T_max 1.00000
_exptl_absorpt_correction_T_min 0.67900
_exptl_absorpt_correction_type multi-scan
_exptl_absorpt_process_details none
_exptl_crystal_colour yellow
_exptl_crystal_density_diffrn 0.985
_exptl_crystal_density_method 'not measured'
_exptl_crystal_description polyhedron
_exptl_crystal_F_000 11832
_exptl_crystal_size_max 0.3
_exptl_crystal_size_mid 0.3
_exptl_crystal_size_min 0.3
_platon_squeeze_details
;
;
_refine_diff_density_max 0.396
_refine_diff_density_min -0.413
_refine_diff_density_rms 0.055
_refine_ls_abs_structure_details
;
 Flack x determined using 5249 quotients [(I+)-(I-)]/[(I+)+(I-)]
 (Parsons, Flack and Wagner, Acta Cryst. B69 (2013) 249-259).
;
_refine_ls_abs_structure_Flack -0.061(6)
_refine_ls_extinction_method none
_refine_ls_goodness_of_fit_ref 1.054
_refine_ls_hydrogen_treatment constr
_refine_ls_matrix_type full
_refine_ls_number_parameters 585
_refine_ls_number_reflns 12513
_refine_ls_number_restraints 0
_refine_ls_restrained_S_all 1.054
_refine_ls_R_factor_all 0.0434
_refine_ls_R_factor_gt 0.0399
_refine_ls_shift/su_max 0.001
_refine_ls_shift/su_mean 0.000
_refine_ls_structure_factor_coef Fsqd
_refine_ls_weighting_details 'w=1/[\s^2^(Fo^2^)+(0.0735P)^2^+36.0787P] where P=(Fo^2^+2Fc^2^)/3'
_refine_ls_weighting_scheme calc
_refine_ls_wR_factor_gt 0.1134
_refine_ls_wR_factor_ref 0.1167
_reflns_Friedel_coverage 0.890
_reflns_Friedel_fraction_full 1.000
_reflns_Friedel_fraction_max 0.990
_reflns_number_gt 11626
_reflns_number_total 12513
_reflns_threshold_expression 'I > 2\s(I)'
_cod_data_source_file ja7b09463_si_005.cif
_cod_data_source_block PTC-102-Zr
_cod_original_cell_volume 39200.2(3)
_cod_original_formula_sum 'C147 H100.50 Cl N4.50 O36 Zr4'
_cod_database_code 4126694
_shelx_space_group_comment
;
The symmetry employed for this shelxl refinement is uniquely defined
by the following loop, which should always be used as a source of
symmetry information in preference to the above space-group names.
They are only intended as comments.
;
_shelxl_version_number 2014-3

loop_
_space_group_symop_operation_xyz
'x, y, z'
'-x, -y, z'
'-x, y, -z'
'x, -y, -z'
'z, x, y'
'z, -x, -y'
'-z, -x, y'
'-z, x, -y'
'y, z, x'
'-y, z, -x'
'y, -z, -x'
'-y, -z, x'
'x+1/2, y+1/2, z+1/2'
'-x+1/2, -y+1/2, z+1/2'
'-x+1/2, y+1/2, -z+1/2'
'x+1/2, -y+1/2, -z+1/2'
'z+1/2, x+1/2, y+1/2'
'z+1/2, -x+1/2, -y+1/2'
'-z+1/2, -x+1/2, y+1/2'
'-z+1/2, x+1/2, -y+1/2'
'y+1/2, z+1/2, x+1/2'
'-y+1/2, z+1/2, -x+1/2'
'y+1/2, -z+1/2, -x+1/2'
'-y+1/2, -z+1/2, x+1/2'

loop_
_atom_site_label
_atom_site_type_symbol
_atom_site_fract_x
_atom_site_fract_y
_atom_site_fract_z
_atom_site_U_iso_or_equiv
_atom_site_adp_type
_atom_site_occupancy
_atom_site_site_symmetry_order
_atom_site_calc_flag
_atom_site_refinement_flags_posn
_atom_site_refinement_flags_adp
_atom_site_refinement_flags_occupancy
Cl1 Cl 0.12604(4) 0.87396(4) 0.87396(4) 0.0562(5) Uani 1 3 d S T P
Zr1 Zr 0.37048(2) 0.57265(2) 0.78649(2) 0.03957(11) Uani 1 1 d . . .
Zr2 Zr 0.2084(4) 0.7840(4) 0.7874(6) 0.0400(17) Uani 0.3333 1 d . . P
O1 O 0.24923(11) 0.74788(11) 0.81152(11) 0.0520(8) Uani 1 1 d . . .
O2 O 0.23166(14) 0.81968(12) 0.83846(12) 0.0638(10) Uani 1 1 d . . .
O3 O 0.26735(14) 0.84325(12) 0.88560(13) 0.0683(11) Uani 1 1 d . . .
O4 O 0.16649(10) 0.58879(11) 0.57994(10) 0.0489(8) Uani 1 1 d . . .
O5 O 0.12647(13) 0.54241(15) 0.59960(17) 0.0785(14) Uani 1 1 d . . .
O6 O 0.23514(9) 0.59627(9) 0.61663(10) 0.0419(7) Uani 1 1 d . . .
O7 O 0.34349(9) 0.56189(9) 0.73485(10) 0.0416(7) Uani 1 1 d . . .
O8 O 0.32762(10) 0.60691(10) 0.80849(10) 0.0444(7) Uani 1 1 d . . .
O9 O 0.40580(11) 0.52536(10) 0.76523(10) 0.0481(8) Uani 1 1 d . . .
O10 O 0.43758(10) 0.48348(10) 0.72788(10) 0.0461(8) Uani 1 1 d . . .
O11 O 0.34043(11) 0.53105(10) 0.82244(10) 0.0497(8) Uani 1 1 d . . .
O12 O 0.30284(14) 0.50208(13) 0.86603(17) 0.0777(14) Uani 1 1 d . . .
N1 N 0.09512(15) 0.86197(15) 0.78659(16) 0.0613(12) Uani 1 1 d . . .
H1A H 0.1179 0.8685 0.7955 0.074 Uiso 1 1 calc R U .
N2 N 0.5000 0.5000 0.77755(19) 0.0550(15) Uani 1 2 d S T P
H2A H 0.5000 0.5000 0.7522 0.066 Uiso 1 2 calc R U P
C1 C 0.3572(2) 0.7352(2) 0.9336(2) 0.084(2) Uani 1 1 d . . .
H1B H 0.3603 0.7556 0.9515 0.100 Uiso 1 1 calc R U .
C2 C 0.33177(13) 0.52687(13) 0.63411(14) 0.0376(9) Uani 1 1 d . . .
C3 C 0.24932(13) 0.55417(14) 0.66993(14) 0.0402(9) Uani 1 1 d . . .
C4 C 0.38629(14) 0.49178(13) 0.66588(14) 0.0403(9) Uani 1 1 d . . .
H4A H 0.4057 0.4725 0.6650 0.048 Uiso 1 1 calc R U .
C5 C 0.32422(13) 0.54643(13) 0.67000(14) 0.0378(9) Uani 1 1 d . . .
C6 C 0.38134(13) 0.51299(12) 0.69989(13) 0.0382(9) Uani 1 1 d . . .
C7 C 0.27279(14) 0.63727(15) 0.83735(14) 0.0455(11) Uani 1 1 d . . .
C8 C 0.21073(17) 0.66592(18) 0.86350(17) 0.0574(13) Uani 1 1 d . . .
H8A H 0.2166 0.6901 0.8520 0.069 Uiso 1 1 calc R U .
C9 C 0.20070(15) 0.50480(16) 0.68997(16) 0.0510(12) Uani 1 1 d . . .
C10 C 0.29413(14) 0.70940(15) 0.84659(16) 0.0479(11) Uani 1 1 d . . .
C11 C 0.28935(13) 0.57412(14) 0.67419(14) 0.0409(9) Uani 1 1 d . . .
H11A H 0.2915 0.5946 0.6544 0.049 Uiso 1 1 calc R U .
H11B H 0.2906 0.5867 0.6998 0.049 Uiso 1 1 calc R U .
C12 C 0.36298(13) 0.49817(12) 0.63232(13) 0.0372(9) Uani 1 1 d . . .
C13 C 0.31967(15) 0.51605(14) 0.56408(14) 0.0446(10) Uani 1 1 d . . .
H13A H 0.3059 0.5223 0.5413 0.054 Uiso 1 1 calc R U .
C14 C 0.34962(15) 0.48689(14) 0.56312(15) 0.0445(10) Uani 1 1 d . . .
H14A H 0.3551 0.4739 0.5397 0.053 Uiso 1 1 calc R U .
C15 C 0.28062(15) 0.77729(15) 0.86750(16) 0.0505(11) Uani 1 1 d . . .
C16 C 0.40978(14) 0.50654(13) 0.73250(14) 0.0410(10) Uani 1 1 d . . .
C17 C 0.28524(16) 0.56738(15) 0.84919(16) 0.0491(11) Uani 1 1 d . . .
C18 C 0.28558(16) 0.67572(14) 0.81873(15) 0.0476(11) Uani 1 1 d . . .
H18A H 0.2881 0.6785 0.7916 0.057 Uiso 1 1 calc R U .
C19 C 0.18871(18) 0.47415(18) 0.7160(2) 0.0623(14) Uani 1 1 d . . .
H19A H 0.1652 0.4610 0.7113 0.075 Uiso 1 1 calc R U .
C20 C 0.27433(15) 0.74467(16) 0.84144(15) 0.0490(11) Uani 1 1 d . . .
C21 C 0.23694(15) 0.52380(15) 0.69617(14) 0.0447(10) Uani 1 1 d . . .
C22 C 0.30706(17) 0.77273(17) 0.89744(17) 0.0558(13) Uani 1 1 d . . .
H22A H 0.3103 0.7933 0.9152 0.067 Uiso 1 1 calc R U .
C23 C 0.17665(16) 0.51674(16) 0.65853(18) 0.0533(12) Uani 1 1 d . . .
H23A H 0.1532 0.5034 0.6538 0.064 Uiso 1 1 calc R U .
C24 C 0.37036(15) 0.47786(14) 0.59620(14) 0.0425(10) Uani 1 1 d . . .
H24A H 0.3895 0.4583 0.5953 0.051 Uiso 1 1 calc R U .
C25 C 0.22412(13) 0.56666(13) 0.64025(14) 0.0400(10) Uani 1 1 d . . .
C26 C 0.31107(14) 0.53494(14) 0.59866(14) 0.0413(10) Uani 1 1 d . . .
H26A H 0.2911 0.5536 0.5989 0.050 Uiso 1 1 calc R U .
C27 C 0.32346(17) 0.70652(17) 0.87633(18) 0.0564(13) Uani 1 1 d . . .
C28 C 0.24633(18) 0.48432(17) 0.75455(18) 0.0592(13) Uani 1 1 d . . .
H28A H 0.2612 0.4780 0.7767 0.071 Uiso 1 1 calc R U .
C29 C 0.34949(13) 0.54135(12) 0.70171(13) 0.0375(9) Uani 1 1 d . . .
C30 C 0.29514(14) 0.60377(14) 0.83094(15) 0.0445(10) Uani 1 1 d . . .
C31 C 0.17630(17) 0.6615(2) 0.88438(19) 0.0652(16) Uani 1 1 d . . .
H31A H 0.1590 0.6827 0.8865 0.078 Uiso 1 1 calc R U .
C32 C 0.18684(14) 0.54771(15) 0.63456(16) 0.0479(11) Uani 1 1 d . . .
C33 C 0.0666(4) 0.8895(2) 0.7693(3) 0.132(5) Uani 1 1 d . . .
H33A H 0.0773 0.9156 0.7695 0.198 Uiso 1 1 calc R U .
H33B H 0.0611 0.8818 0.7427 0.198 Uiso 1 1 calc R U .
H33C H 0.0427 0.8890 0.7844 0.198 Uiso 1 1 calc R U .
C34 C 0.25861(19) 0.81555(16) 0.86388(17) 0.0568(14) Uani 1 1 d . . .
C35 C 0.23718(15) 0.63432(16) 0.85927(15) 0.0497(11) Uani 1 1 d . . .
C36 C 0.16690(18) 0.6259(2) 0.90233(19) 0.0708(17) Uani 1 1 d . . .
H36A H 0.1440 0.6237 0.9172 0.085 Uiso 1 1 calc R U .
C37 C 0.19109(18) 0.5946(2) 0.8981(2) 0.0646(15) Uani 1 1 d . . .
H37A H 0.1843 0.5706 0.9095 0.077 Uiso 1 1 calc R U .
C38 C 0.15822(15) 0.56004(16) 0.60277(17) 0.0502(11) Uani 1 1 d . . .
C39 C 0.22671(16) 0.59781(19) 0.87640(18) 0.0587(13) Uani 1 1 d . . .
C40 C 0.32957(17) 0.73855(18) 0.90262(17) 0.0572(13) Uani 1 1 d . . .
C41 C 0.31056(17) 0.53118(16) 0.84520(17) 0.0536(12) Uani 1 1 d . . .
C42 C 0.2109(2) 0.46392(19) 0.7474(2) 0.0701(17) Uani 1 1 d . . .
H42A H 0.2029 0.4437 0.7640 0.084 Uiso 1 1 calc R U .
C43 C 0.0796(2) 0.82268(18) 0.7865(2) 0.0763(18) Uani 1 1 d . . .
H43A H 0.0986 0.8051 0.7979 0.114 Uiso 1 1 calc R U .
H43B H 0.0558 0.8219 0.8017 0.114 Uiso 1 1 calc R U .
H43C H 0.0742 0.8148 0.7600 0.114 Uiso 1 1 calc R U .
C44 C 0.25922(17) 0.51293(16) 0.72983(16) 0.0526(12) Uani 1 1 d . . .
H44A H 0.2829 0.5256 0.7350 0.063 Uiso 1 1 calc R U .
C45 C 0.4939(2) 0.5354(3) 0.8008(2) 0.092(3) Uani 1 1 d . . .
H45A H 0.4902 0.5575 0.7835 0.138 Uiso 1 1 calc R U .
H45B H 0.4711 0.5322 0.8171 0.138 Uiso 1 1 calc R U .
H45C H 0.5166 0.5400 0.8171 0.138 Uiso 1 1 calc R U .
C46 C 0.25159(17) 0.56477(18) 0.87119(19) 0.0602(14) Uani 1 1 d . . .
H46A H 0.2450 0.5409 0.8829 0.072 Uiso 1 1 calc R U .
C47 C 0.3750(3) 0.6714(2) 0.9103(3) 0.112(4) Uani 1 1 d . . .
H47A H 0.3912 0.6495 0.9127 0.134 Uiso 1 1 calc R U .
C48 C 0.3788(3) 0.7024(3) 0.9370(3) 0.119(4) Uani 1 1 d . . .
H48A H 0.3967 0.7002 0.9576 0.143 Uiso 1 1 calc R U .
C49 C 0.3480(2) 0.6727(2) 0.8809(2) 0.078(2) Uani 1 1 d . . .
H49A H 0.3455 0.6516 0.8638 0.094 Uiso 1 1 calc R U .

loop_
_atom_site_aniso_label
_atom_site_aniso_U_11
_atom_site_aniso_U_22
_atom_site_aniso_U_33
_atom_site_aniso_U_23
_atom_site_aniso_U_13
_atom_site_aniso_U_12
Cl1 0.0562(5) 0.0562(5) 0.0562(5) -0.0086(5) 0.0086(5) 0.0086(5)
Zr1 0.0426(2) 0.0393(2) 0.03684(19) -0.00392(15) 0.00534(15) 0.00248(15)
Zr2 0.038(3) 0.036(2) 0.045(3) -0.0055(19) 0.008(2) 0.011(2)
O1 0.058(2) 0.0473(19) 0.0504(19) -0.0126(16) 0.0104(17) 0.0099(16)
O2 0.076(3) 0.061(2) 0.055(2) -0.0217(18) 0.007(2) 0.020(2)
O3 0.081(3) 0.051(2) 0.073(3) -0.025(2) 0.013(2) 0.009(2)
O4 0.0407(17) 0.0544(19) 0.0515(19) -0.0022(16) 0.0005(14) 0.0050(15)
O5 0.047(2) 0.075(3) 0.113(4) 0.024(3) -0.019(2) -0.017(2)
O6 0.0354(16) 0.0406(17) 0.0497(18) -0.0009(13) 0.0027(13) 0.0006(13)
O7 0.0390(16) 0.0384(16) 0.0474(17) -0.0045(13) 0.0055(13) 0.0043(12)
O8 0.0481(18) 0.0412(17) 0.0440(17) -0.0063(13) 0.0113(14) -0.0023(14)
O9 0.053(2) 0.0503(19) 0.0411(17) -0.0052(14) -0.0001(14) 0.0121(15)
O10 0.0452(18) 0.0429(17) 0.0503(18) -0.0075(14) -0.0044(14) 0.0096(14)
O11 0.058(2) 0.0414(17) 0.0500(19) 0.0018(15) 0.0107(16) 0.0004(15)
O12 0.080(3) 0.046(2) 0.108(4) 0.024(2) 0.034(3) -0.003(2)
N1 0.060(3) 0.063(3) 0.061(3) -0.016(2) 0.013(2) -0.012(2)
N2 0.049(3) 0.067(4) 0.049(3) 0.000 0.000 0.012(3)
C1 0.091(5) 0.076(4) 0.084(5) -0.032(4) -0.020(4) 0.015(4)
C2 0.035(2) 0.035(2) 0.043(2) -0.0020(18) 0.0001(18) -0.0022(17)
C3 0.037(2) 0.040(2) 0.044(2) -0.0020(19) 0.0041(18) 0.0016(18)
C4 0.044(2) 0.034(2) 0.044(2) -0.0035(18) 0.0023(19) 0.0026(17)
C5 0.038(2) 0.032(2) 0.043(2) 0.0020(17) 0.0042(18) -0.0030(17)
C6 0.040(2) 0.033(2) 0.042(2) 0.0008(17) 0.0014(17) -0.0007(17)
C7 0.044(2) 0.050(3) 0.042(2) -0.006(2) 0.0095(19) 0.000(2)
C8 0.049(3) 0.062(3) 0.060(3) -0.009(3) 0.013(3) 0.004(2)
C9 0.047(3) 0.050(3) 0.056(3) 0.007(2) 0.006(2) -0.005(2)
C10 0.043(2) 0.044(2) 0.056(3) -0.007(2) 0.014(2) -0.002(2)
C11 0.038(2) 0.040(2) 0.045(2) 0.0011(18) 0.0025(18) 0.0011(19)
C12 0.040(2) 0.0324(19) 0.039(2) -0.0027(17) 0.0033(18) -0.0020(17)
C13 0.049(3) 0.043(2) 0.042(2) -0.0019(19) -0.004(2) -0.004(2)
C14 0.046(2) 0.043(2) 0.045(2) -0.0092(19) 0.005(2) -0.0043(19)
C15 0.049(3) 0.047(3) 0.056(3) -0.009(2) 0.018(2) 0.003(2)
C16 0.040(2) 0.037(2) 0.046(2) -0.0013(19) 0.0059(19) 0.0028(18)
C17 0.047(3) 0.044(2) 0.057(3) 0.002(2) 0.009(2) -0.007(2)
C18 0.053(3) 0.045(2) 0.044(2) -0.0075(19) 0.010(2) -0.004(2)
C19 0.054(3) 0.059(3) 0.074(4) 0.014(3) 0.004(3) -0.015(3)
C20 0.044(2) 0.055(3) 0.048(3) -0.014(2) 0.015(2) 0.004(2)
C21 0.045(3) 0.044(2) 0.044(2) 0.0037(19) 0.003(2) -0.003(2)
C22 0.058(3) 0.057(3) 0.052(3) -0.013(2) 0.018(2) -0.002(2)
C23 0.043(3) 0.047(3) 0.070(3) -0.001(2) 0.003(2) -0.004(2)
C24 0.044(2) 0.038(2) 0.045(2) -0.0036(18) 0.006(2) 0.0006(19)
C25 0.040(2) 0.034(2) 0.046(2) -0.0012(17) 0.0056(18) 0.0032(17)
C26 0.038(2) 0.040(2) 0.046(2) -0.0008(19) 0.0038(19) -0.0029(18)
C27 0.054(3) 0.053(3) 0.062(3) -0.014(3) 0.004(2) 0.002(2)
C28 0.059(3) 0.058(3) 0.060(3) 0.015(3) -0.001(3) 0.000(3)
C29 0.040(2) 0.032(2) 0.041(2) -0.0058(17) 0.0030(17) -0.0011(17)
C30 0.038(2) 0.045(2) 0.050(3) -0.007(2) 0.0097(19) -0.0033(19)
C31 0.047(3) 0.084(4) 0.065(3) -0.010(3) 0.012(3) 0.010(3)
C32 0.038(2) 0.050(3) 0.056(3) -0.003(2) 0.004(2) -0.001(2)
C33 0.213(12) 0.076(5) 0.107(7) 0.039(5) 0.094(8) 0.073(7)
C34 0.069(3) 0.050(3) 0.052(3) -0.011(2) 0.023(3) 0.008(2)
C35 0.044(2) 0.054(3) 0.051(3) -0.009(2) 0.009(2) -0.009(2)
C36 0.046(3) 0.103(5) 0.063(4) 0.000(4) 0.017(3) -0.007(3)
C37 0.049(3) 0.075(4) 0.069(4) 0.004(3) 0.012(3) -0.007(3)
C38 0.038(2) 0.052(3) 0.061(3) -0.001(2) -0.001(2) 0.000(2)
C39 0.046(3) 0.070(4) 0.060(3) 0.001(3) 0.012(2) -0.005(2)
C40 0.053(3) 0.061(3) 0.058(3) -0.009(3) 0.005(2) -0.002(2)
C41 0.055(3) 0.045(3) 0.060(3) 0.000(2) 0.013(2) -0.008(2)
C42 0.066(4) 0.064(4) 0.080(4) 0.028(3) 0.005(3) -0.015(3)
C43 0.098(5) 0.051(3) 0.080(4) -0.004(3) -0.009(4) 0.000(3)
C44 0.052(3) 0.050(3) 0.056(3) 0.006(2) 0.000(2) -0.006(2)
C45 0.051(3) 0.134(7) 0.092(5) -0.058(5) -0.004(3) 0.017(4)
C46 0.052(3) 0.059(3) 0.070(3) 0.008(3) 0.014(3) -0.007(2)
C47 0.118(7) 0.074(5) 0.144(8) -0.047(5) -0.070(7) 0.043(5)
C48 0.136(8) 0.087(6) 0.134(8) -0.032(6) -0.077(7) 0.026(6)
C49 0.083(5) 0.056(3) 0.096(5) -0.024(3) -0.023(4) 0.015(3)

loop_
_atom_type_symbol
_atom_type_description
_atom_type_scat_dispersion_real
_atom_type_scat_dispersion_imag
_atom_type_scat_source
C C 0.0181 0.0091 'International Tables Vol C Tables 4.2.6.8 and 6.1.1.4'
H H 0.0000 0.0000 'International Tables Vol C Tables 4.2.6.8 and 6.1.1.4'
N N 0.0311 0.0180 'International Tables Vol C Tables 4.2.6.8 and 6.1.1.4'
O O 0.0492 0.0322 'International Tables Vol C Tables 4.2.6.8 and 6.1.1.4'
Cl Cl 0.3639 0.7018 'International Tables Vol C Tables 4.2.6.8 and 6.1.1.4'
Zr Zr -0.1862 2.2449 'International Tables Vol C Tables 4.2.6.8 and 6.1.1.4'

loop_
_geom_angle_atom_site_label_1
_geom_angle_atom_site_label_2
_geom_angle_atom_site_label_3
_geom_angle
_geom_angle_site_symmetry_1
_geom_angle_site_symmetry_3
O8 Zr1 O6 96.46(13) . 10_656
O8 Zr1 O7 95.70(14) . .
O6 Zr1 O7 94.15(13) 10_656 .
O8 Zr1 O4 97.17(14) . 10_656
O6 Zr1 O4 79.78(13) 10_656 10_656
O7 Zr1 O4 166.30(13) . 10_656
O8 Zr1 O11 79.84(14) . .
O6 Zr1 O11 166.36(14) 10_656 .
O7 Zr1 O11 99.27(14) . .
O4 Zr1 O11 87.62(14) 10_656 .
O8 Zr1 O9 166.20(14) . .
O6 Zr1 O9 96.88(14) 10_656 .
O7 Zr1 O9 79.87(13) . .
O4 Zr1 O9 88.63(13) 10_656 .
O11 Zr1 O9 87.94(14) . .
Zr2 Zr2 Zr2 60.01(9) 7_665 10_656
Zr2 Zr2 O1 113(7) 7_665 7_665
Zr2 Zr2 O1 146.5(3) 10_656 7_665
Zr2 Zr2 O2 140.7(19) 7_665 7_665
Zr2 Zr2 O2 120(7) 10_656 7_665
O1 Zr2 O2 86.8(5) 7_665 7_665
Zr2 Zr2 O1 109(7) 7_665 .
Zr2 Zr2 O1 59(7) 10_656 .
O1 Zr2 O1 99.8(5) 7_665 .
O2 Zr2 O1 99.3(10) 7_665 .
Zr2 Zr2 O1 28.9(3) 7_665 10_656
Zr2 Zr2 O1 63(7) 10_656 10_656
O1 Zr2 O1 95.5(7) 7_665 10_656
O2 Zr2 O1 168.5(10) 7_665 10_656
O1 Zr2 O1 91.4(5) . 10_656
Zr2 Zr2 O2 53(6) 7_665 10_656
Zr2 Zr2 O2 101(7) 10_656 10_656
O1 Zr2 O2 98.1(11) 7_665 10_656
O2 Zr2 O2 92.3(5) 7_665 10_656
O1 Zr2 O2 159.1(7) . 10_656
O1 Zr2 O2 76.2(7) 10_656 10_656
Zr2 Zr2 O2 72(6) 7_665 .
Zr2 Zr2 O2 34.2(18) 10_656 .
O1 Zr2 O2 175.1(12) 7_665 .
O2 Zr2 O2 90.0(6) 7_665 .
O1 Zr2 O2 77.0(8) . .
O1 Zr2 O2 88.3(4) 10_656 .
O2 Zr2 O2 85.8(3) 10_656 .
C20 O1 Zr2 135.9(5) . 10_656
C20 O1 Zr2 142.9(5) . .
Zr2 O1 Zr2 8.2(7) 10_656 .
C20 O1 Zr2 139.4(7) . 7_665
Zr2 O1 Zr2 4.6(3) 10_656 7_665
Zr2 O1 Zr2 8.0(6) . 7_665
C34 O2 Zr2 132.3(5) . 10_656
C34 O2 Zr2 138.2(5) . 7_665
Zr2 O2 Zr2 7.2(7) 10_656 7_665
C34 O2 Zr2 135.8(6) . .
Zr2 O2 Zr2 5.1(4) 10_656 .
Zr2 O2 Zr2 7.9(5) 7_665 .
C38 O4 Zr1 137.1(3) . 7_665
C25 O6 Zr1 139.8(3) . 7_665
C29 O7 Zr1 139.2(3) . .
C30 O8 Zr1 139.4(3) . .
C16 O9 Zr1 136.5(3) . .
C41 O11 Zr1 136.6(3) . .
C43 N1 C33 110.4(7) . .
C45 N2 C45 114.3(9) 2_665 .
C48 C1 C40 119.7(7) . .
C5 C2 C26 123.4(4) . .
C5 C2 C12 119.2(4) . .
C26 C2 C12 117.3(4) . .
C25 C3 C21 119.5(4) . .
C25 C3 C11 118.8(4) . .
C21 C3 C11 121.6(4) . .
C6 C4 C12 122.2(4) . .
C29 C5 C2 120.0(4) . .
C29 C5 C11 119.1(4) . .
C2 C5 C11 120.9(4) . .
C4 C6 C29 118.4(4) . .
C4 C6 C16 118.1(4) . .
C29 C6 C16 123.5(4) . .
C30 C7 C35 119.3(5) . .
C30 C7 C18 119.0(4) . .
C35 C7 C18 121.5(5) . .
C31 C8 C35 120.8(6) . .
C23 C9 C21 119.4(5) . .
C23 C9 C19 121.1(5) . .
C21 C9 C19 119.5(5) . .
C20 C10 C27 119.3(5) . .
C20 C10 C18 118.8(5) . .
C27 C10 C18 121.8(5) . .
C5 C11 C3 114.3(4) . .
C4 C12 C24 121.6(4) . .
C4 C12 C2 119.0(4) . .
C24 C12 C2 119.4(4) . .
C26 C13 C14 119.9(5) . .
C24 C14 C13 120.6(4) . .
C22 C15 C20 118.0(5) . .
C22 C15 C34 119.1(5) . .
C20 C15 C34 122.9(5) . .
O10 C16 O9 120.2(4) . .
O10 C16 C6 119.7(4) . .
O9 C16 C6 120.1(4) . .
C46 C17 C30 119.4(5) . .
C46 C17 C41 118.2(5) . .
C30 C17 C41 122.3(4) . .
C10 C18 C7 116.5(4) . .
C42 C19 C9 121.2(5) . .
O1 C20 C10 118.6(5) . .
O1 C20 C15 120.2(5) . .
C10 C20 C15 121.2(5) . .
C9 C21 C44 117.9(5) . .
C9 C21 C3 119.8(5) . .
C44 C21 C3 122.3(5) . .
C15 C22 C40 123.1(5) . .
C32 C23 C9 121.7(5) . .
C14 C24 C12 120.6(4) . .
O6 C25 C3 119.5(4) . .
O6 C25 C32 120.2(4) . .
C3 C25 C32 120.3(4) . .
C13 C26 C2 122.0(5) . .
C10 C27 C40 119.7(5) . .
C10 C27 C49 122.9(5) . .
C40 C27 C49 117.4(6) . .
C44 C28 C42 121.3(6) . .
O7 C29 C5 119.6(4) . .
O7 C29 C6 119.7(4) . .
C5 C29 C6 120.7(4) . .
O8 C30 C7 118.3(4) . .
O8 C30 C17 120.6(4) . .
C7 C30 C17 121.0(4) . .
C8 C31 C36 121.0(6) . .
C23 C32 C25 119.1(5) . .
C23 C32 C38 118.2(5) . .
C25 C32 C38 122.7(5) . .
O3 C34 O2 119.9(5) . .
O3 C34 C15 119.4(6) . .
O2 C34 C15 120.7(5) . .
C8 C35 C39 117.8(5) . .
C8 C35 C7 122.8(5) . .
C39 C35 C7 119.3(5) . .
C37 C36 C31 119.9(5) . .
C36 C37 C39 120.7(6) . .
O5 C38 O4 120.6(5) . .
O5 C38 C32 119.2(5) . .
O4 C38 C32 120.2(4) . .
C35 C39 C46 119.6(5) . .
C35 C39 C37 119.7(6) . .
C46 C39 C37 120.8(6) . .
C22 C40 C1 121.5(6) . .
C22 C40 C27 118.4(5) . .
C1 C40 C27 120.1(6) . .
O12 C41 O11 120.7(5) . .
O12 C41 C17 118.5(5) . .
O11 C41 C17 120.7(5) . .
C19 C42 C28 119.1(5) . .
C28 C44 C21 120.8(5) . .
C17 C46 C39 121.0(5) . .
C49 C47 C48 121.1(7) . .
C1 C48 C47 121.3(8) . .
C47 C49 C27 120.1(6) . .

loop_
_geom_bond_atom_site_label_1
_geom_bond_atom_site_label_2
_geom_bond_distance
_geom_bond_site_symmetry_2
Zr1 O8 2.008(3) .
Zr1 O6 2.012(3) 10_656
Zr1 O7 2.013(3) .
Zr1 O4 2.128(4) 10_656
Zr1 O11 2.128(3) .
Zr1 O9 2.131(3) .
Zr2 Zr2 0.315(19) 7_665
Zr2 Zr2 0.315(19) 10_656
Zr2 O1 1.881(16) 7_665
Zr2 O2 2.005(11) 7_665
Zr2 O1 2.03(2) .
Zr2 O1 2.151(13) 10_656
Zr2 O2 2.18(2) 10_656
Zr2 O2 2.258(17) .
O1 C20 1.331(7) .
O1 Zr2 1.881(16) 10_656
O1 Zr2 2.151(13) 7_665
O2 C34 1.266(8) .
O2 Zr2 2.005(11) 10_656
O2 Zr2 2.18(2) 7_665
O3 C34 1.232(7) .
O4 C38 1.278(7) .
O4 Zr1 2.128(4) 7_665
O5 C38 1.238(7) .
O6 C25 1.340(6) .
O6 Zr1 2.012(3) 7_665
O7 C29 1.340(5) .
O8 C30 1.345(6) .
O9 C16 1.290(6) .
O10 C16 1.237(6) .
O11 C41 1.276(7) .
O12 C41 1.243(7) .
N1 C43 1.434(8) .
N1 C33 1.469(11) .
N2 C45 1.453(8) 2_665
N2 C45 1.453(8) .
C1 C48 1.340(11) .
C1 C40 1.414(9) .
C2 C5 1.412(6) .
C2 C26 1.421(7) .
C2 C12 1.442(6) .
C3 C25 1.389(7) .
C3 C21 1.427(7) .
C3 C11 1.526(6) .
C4 C6 1.372(6) .
C4 C12 1.405(7) .
C5 C29 1.388(7) .
C5 C11 1.519(6) .
C6 C29 1.450(6) .
C6 C16 1.486(7) .
C7 C30 1.385(7) .
C7 C35 1.424(7) .
C7 C18 1.515(7) .
C8 C31 1.376(8) .
C8 C35 1.407(8) .
C9 C23 1.405(8) .
C9 C21 1.406(7) .
C9 C19 1.425(8) .
C10 C20 1.385(8) .
C10 C27 1.422(8) .
C10 C18 1.513(7) .
C12 C24 1.430(6) .
C13 C26 1.370(7) .
C13 C14 1.420(7) .
C14 C24 1.361(7) .
C15 C22 1.366(9) .
C15 C20 1.434(7) .
C15 C34 1.504(7) .
C17 C46 1.369(7) .
C17 C30 1.423(7) .
C17 C41 1.507(8) .
C19 C42 1.352(9) .
C21 C44 1.420(7) .
C22 C40 1.401(8) .
C23 C32 1.375(8) .
C25 C32 1.434(7) .
C27 C40 1.423(8) .
C27 C49 1.427(9) .
C28 C44 1.357(8) .
C28 C42 1.410(9) .
C31 C36 1.392(10) .
C32 C38 1.512(8) .
C35 C39 1.415(8) .
C36 C37 1.353(10) .
C37 C39 1.421(8) .
C39 C46 1.416(9) .
C47 C49 1.356(10) .
C47 C48 1.395(12) .

loop_
_platon_squeeze_void_nr
_platon_squeeze_void_average_x
_platon_squeeze_void_average_y
_platon_squeeze_void_average_z
_platon_squeeze_void_volume
_platon_squeeze_void_count_electrons
1 0.000 -0.020 -0.005 17732.8 2249.7
